data_7100072
loop_
_publ_author_name
'J. Reedijk'
'Guillem Aromi'
'E. Bouwman'
'Huub Kooijman'
'A. Spek'
'Stefania Tanase'

_publ_section_title
;
New routes to manganese higher-nuclearity topologies:
Synthesis of the Cluster [Mn8(\m4-O)4(phpz)8(thf)4].
;
_journal_name_full 'Chemical Communications'
_journal_year 2005
_chemical_formula_moiety 'C96 H96 Mn8 N16 O16, 2(C4 H8 O)'
_chemical_formula_sum 'C104 H112 Mn8 N16 O16'
_chemical_formula_weight 2313.63
_space_group_IT_number 2
_space_group_name_Hall '-P 1'
_space_group_name_H-M_alt 'P -1'
_symmetry_cell_setting triclinic
_symmetry_Int_Tables_number 2
_symmetry_space_group_name_Hall '-P 1'
_symmetry_space_group_name_H-M 'P -1'
_cell_angle_alpha 81.583(12)
_cell_angle_beta 82.687(10)
_cell_angle_gamma 77.143(10)
_cell_formula_units_Z 2
_cell_length_a 16.078(2)
_cell_length_b 16.328(2)
_cell_length_c 19.889(3)
_cell_measurement_temperature 150
_cell_volume 5011.2(12)
_diffrn_ambient_temperature 150
_exptl_crystal_density_diffrn 1.533
_refine_diff_density_rms 0.077
_cod_depositor_comments
;
The following automatic conversions were performed:
'_symmetry_cell_setting' value 'Triclinic' changed to 'triclinic'
according to '/home/saulius/struct/CIF-dictionaries/cif_core.dic'
dictionary named 'cif_core.dic' version 2.4.1 from 2010-06-29.

Automatic conversion script
Id: cif_fix_enum 1527 2010-12-29 10:47:43Z saulius 
;
_cod_database_code 7100072

loop_
_symmetry_equiv_pos_site_id
_symmetry_equiv_pos_as_xyz
1 x,y,z
2 -x,-y,-z

loop_
_atom_site_aniso_label
_atom_site_aniso_U_11
_atom_site_aniso_U_22
_atom_site_aniso_U_33
_atom_site_aniso_U_23
_atom_site_aniso_U_13
_atom_site_aniso_U_12
Mn1 0.0184(2) 0.0202(2) 0.0250(2) 0.0016(2) 0.0002(2) -0.0043(2)
Mn2 0.0197(2) 0.0206(2) 0.0251(2) -0.0003(2) -0.0006(2) -0.0052(2)
Mn3 0.0240(2) 0.0188(2) 0.0317(2) -0.0040(2) -0.0035(2) -0.0039(2)
Mn4 0.0205(2) 0.0208(2) 0.0203(2) -0.0003(2) -0.0002(2) -0.0060(2)
Mn5 0.0232(2) 0.0236(2) 0.0203(2) -0.0020(2) -0.0002(2) -0.0070(2)
Mn6 0.0231(2) 0.0184(2) 0.0433(3) 0.0045(2) -0.0009(2) -0.0037(2)
Mn7 0.0262(2) 0.0321(3) 0.0241(2) -0.0047(2) 0.0016(2) -0.0039(2)
Mn8 0.0203(2) 0.0204(2) 0.0271(2) -0.0002(2) -0.0030(2) -0.0050(2)
O1 0.0224(10) 0.0232(10) 0.0228(10) 0.0007(8) -0.0028(8) -0.0081(8)
O2 0.0205(10) 0.0175(9) 0.0315(11) 0.0022(8) 0.0026(8) -0.0052(8)
O3 0.0200(10) 0.0268(10) 0.0249(10) -0.0008(8) -0.0016(8) -0.0042(8)
O4 0.0213(10) 0.0169(9) 0.0287(10) -0.0032(8) -0.0020(8) -0.0046(8)
O11 0.0288(12) 0.0293(11) 0.0377(12) -0.0084(9) 0.0026(9) -0.0048(9)
O21 0.0437(14) 0.0448(14) 0.0392(13) 0.0168(10) -0.0032(10) -0.0133(11)
O31 0.0415(15) 0.0477(15) 0.0694(17) -0.0223(13) -0.0048(13) 0.0090(12)
O41 0.0313(12) 0.0422(13) 0.0342(12) -0.0043(10) -0.0079(9) -0.0101(10)
O121 0.0306(11) 0.0362(12) 0.0265(11) -0.0035(9) -0.0028(9) -0.0126(9)
O221 0.0326(13) 0.0184(11) 0.0750(16) 0.0062(10) -0.0033(11) -0.0039(9)
O321 0.0422(14) 0.0603(15) 0.0258(12) -0.0071(10) 0.0050(10) -0.0165(11)
O421 0.0228(11) 0.0256(11) 0.0374(12) 0.0037(9) -0.0035(9) -0.0042(9)
O521 0.0306(11) 0.0264(11) 0.0197(10) -0.0012(8) 0.0016(8) -0.0078(9)
O621 0.0195(10) 0.0253(10) 0.0274(10) 0.0032(8) 0.0008(8) -0.0011(8)
O721 0.0205(10) 0.0313(11) 0.0241(10) -0.0033(8) -0.0004(8) -0.0067(9)
O821 0.0281(11) 0.0182(10) 0.0497(13) -0.0062(9) -0.0079(9) -0.0027(9)
N111 0.0233(13) 0.0271(13) 0.0272(13) 0.0006(10) 0.0001(10) -0.0057(11)
N112 0.0227(13) 0.0275(13) 0.0231(13) -0.0009(10) -0.0011(10) -0.0048(10)
N211 0.0210(13) 0.0236(13) 0.0388(15) 0.0002(11) -0.0026(11) -0.0028(10)
N212 0.0274(13) 0.0203(12) 0.0329(14) 0.0020(10) -0.0008(11) -0.0044(11)
N311 0.0299(14) 0.0309(14) 0.0332(14) -0.0109(11) -0.0033(11) -0.0016(11)
N312 0.0323(15) 0.0285(14) 0.0298(14) -0.0041(11) -0.0017(11) -0.0033(11)
N411 0.0192(12) 0.0245(13) 0.0270(13) -0.0012(10) -0.0017(10) -0.0068(10)
N412 0.0214(12) 0.0210(12) 0.0246(12) 0.0004(9) -0.0025(10) -0.0042(10)
N511 0.0233(13) 0.0230(12) 0.0216(12) -0.0024(9) -0.0015(10) -0.0045(10)
N512 0.0249(13) 0.0222(12) 0.0229(12) -0.0012(10) -0.0011(10) -0.0065(10)
N611 0.0272(14) 0.0200(13) 0.0466(16) 0.0055(11) 0.0000(12) -0.0058(11)
N612 0.0231(13) 0.0216(13) 0.0316(13) 0.0046(10) -0.0004(10) -0.0045(10)
N711 0.0242(13) 0.0332(14) 0.0222(13) -0.0020(10) 0.0040(10) -0.0069(11)
N712 0.0191(12) 0.0264(13) 0.0273(13) -0.0026(10) 0.0004(10) -0.0044(10)
N811 0.0229(13) 0.0208(12) 0.0387(14) -0.0006(10) -0.0057(11) -0.0047(10)
N812 0.0285(14) 0.0218(13) 0.0432(15) -0.0022(11) -0.0073(11) -0.0073(11)
C12 0.051(2) 0.0291(18) 0.059(2) -0.0124(16) -0.0137(18) -0.0060(16)
C13 0.063(3) 0.047(2) 0.075(3) -0.029(2) -0.025(2) 0.014(2)
C15 0.0284(19) 0.053(2) 0.058(2) -0.0095(18) 0.0093(16) -0.0021(16)
C32 0.040(2) 0.094(3) 0.089(3) -0.034(3) -0.001(2) 0.010(2)
C33 0.052(3) 0.129(5) 0.132(5) -0.060(4) -0.023(3) 0.028(3)
C34 0.097(4) 0.054(3) 0.104(4) -0.022(3) -0.002(3) 0.030(3)
C35 0.090(3) 0.038(2) 0.070(3) -0.013(2) -0.004(2) 0.011(2)
C113 0.0249(16) 0.0341(17) 0.0257(16) -0.0007(13) -0.0017(12) -0.0003(13)
C114 0.0354(18) 0.0450(19) 0.0206(16) 0.0031(14) 0.0010(13) -0.0086(15)
C115 0.0259(16) 0.0388(18) 0.0203(15) 0.0022(13) 0.0032(12) -0.0037(14)
C116 0.044(2) 0.055(2) 0.0265(17) 0.0078(15) 0.0003(14) -0.0219(17)
C122 0.0241(16) 0.0285(16) 0.0296(16) -0.0057(13) -0.0088(12) 0.0030(13)
C123 0.0250(16) 0.0294(16) 0.0269(16) -0.0060(13) -0.0039(12) 0.0009(13)
C124 0.0372(19) 0.044(2) 0.0314(18) -0.0033(14) -0.0020(14) -0.0008(16)
C125 0.042(2) 0.051(2) 0.0318(18) -0.0177(16) -0.0127(15) 0.0000(17)
C126 0.0322(18) 0.0400(19) 0.044(2) -0.0173(16) -0.0125(15) 0.0010(15)
C127 0.0277(17) 0.0297(16) 0.0357(18) -0.0082(13) -0.0083(13) -0.0001(13)
C213 0.0269(16) 0.0228(15) 0.0287(16) -0.0015(12) -0.0050(12) 0.0020(13)
C214 0.0255(17) 0.0296(17) 0.0409(18) -0.0032(14) -0.0042(14) 0.0037(13)
C215 0.0246(16) 0.0252(16) 0.0394(18) -0.0029(13) -0.0046(13) -0.0004(13)
C216 0.0252(18) 0.0343(19) 0.069(2) -0.0035(16) 0.0025(16) -0.0028(15)
C222 0.0366(19) 0.0231(16) 0.0435(19) 0.0006(14) -0.0045(15) 0.0003(14)
C223 0.0361(18) 0.0221(15) 0.0241(15) 0.0001(12) -0.0015(13) 0.0000(13)
C224 0.0382(19) 0.0304(17) 0.0309(17) -0.0008(13) 0.0011(14) 0.0027(14)
C225 0.053(2) 0.0215(17) 0.043(2) 0.0026(14) 0.0047(16) 0.0076(15)
C226 0.053(2) 0.0234(17) 0.050(2) -0.0006(15) 0.0034(17) -0.0031(16)
C227 0.043(2) 0.0199(16) 0.059(2) 0.0000(15) 0.0020(16) -0.0067(15)
C313 0.047(2) 0.0313(18) 0.0325(18) -0.0095(14) -0.0084(15) 0.0023(15)
C314 0.057(2) 0.051(2) 0.038(2) -0.0227(17) -0.0110(17) -0.0022(18)
C315 0.038(2) 0.0410(19) 0.045(2) -0.0173(16) -0.0124(16) -0.0017(16)
C316 0.049(2) 0.082(3) 0.058(2) -0.034(2) -0.0080(19) -0.021(2)
C322 0.0370(19) 0.046(2) 0.0269(17) -0.0024(14) 0.0025(14) 0.0028(16)
C323 0.047(2) 0.0344(18) 0.0273(17) -0.0058(14) 0.0014(15) 0.0086(16)
C324 0.077(3) 0.036(2) 0.035(2) -0.0103(16) -0.0037(19) 0.0047(19)
C325 0.088(3) 0.043(2) 0.0243(18) -0.0031(16) 0.009(2) 0.011(2)
C326 0.053(2) 0.058(2) 0.034(2) 0.0038(17) 0.0101(17) 0.013(2)
C327 0.041(2) 0.070(3) 0.0323(19) 0.0017(17) 0.0040(16) -0.0013(19)
C413 0.0263(16) 0.0235(15) 0.0274(15) 0.0012(12) -0.0042(12) -0.0052(13)
C414 0.0274(17) 0.0224(15) 0.0379(17) -0.0013(13) -0.0041(13) -0.0002(13)
C415 0.0289(16) 0.0219(15) 0.0268(15) 0.0000(12) -0.0004(12) -0.0054(13)
C416 0.0325(18) 0.0259(16) 0.0466(19) -0.0068(14) -0.0030(14) -0.0059(14)
C422 0.0216(15) 0.0319(17) 0.0248(15) -0.0010(12) 0.0007(12) -0.0043(13)
C423 0.0268(16) 0.0288(16) 0.0255(15) -0.0024(12) -0.0051(12) -0.0013(13)
C424 0.0291(18) 0.0308(17) 0.049(2) -0.0024(14) -0.0059(15) -0.0021(14)
C425 0.0286(18) 0.0364(19) 0.048(2) -0.0076(15) -0.0068(15) 0.0051(15)
C426 0.0233(16) 0.046(2) 0.0337(17) -0.0080(14) 0.0014(13) -0.0032(15)
C427 0.0250(16) 0.0375(18) 0.0316(17) -0.0025(13) 0.0007(13) -0.0080(14)
C513 0.0266(16) 0.0226(15) 0.0251(15) 0.0007(12) 0.0035(12) -0.0051(12)
C514 0.0319(17) 0.0280(16) 0.0313(17) -0.0007(13) 0.0019(13) -0.0136(13)
C515 0.0262(16) 0.0233(15) 0.0321(16) -0.0054(12) 0.0046(12) -0.0088(13)
C516 0.0381(19) 0.0417(19) 0.0353(18) -0.0071(14) 0.0014(14) -0.0230(15)
C522 0.0263(16) 0.0289(16) 0.0231(15) 0.0027(12) 0.0030(12) -0.0033(13)
C523 0.0259(16) 0.0307(16) 0.0263(16) 0.0036(12) 0.0051(12) -0.0075(13)
C524 0.0346(18) 0.0319(17) 0.0347(18) 0.0064(13) 0.0003(14) -0.0112(14)
C525 0.0365(19) 0.042(2) 0.0345(19) 0.0143(15) 0.0000(14) -0.0114(16)
C526 0.0369(19) 0.053(2) 0.0224(16) 0.0067(15) -0.0019(14) -0.0055(16)
C527 0.0358(18) 0.0374(18) 0.0268(17) -0.0013(13) -0.0026(13) -0.0054(15)
C613 0.0239(16) 0.0309(17) 0.0320(17) 0.0034(13) 0.0000(13) -0.0108(13)
C614 0.0265(17) 0.0331(18) 0.055(2) 0.0050(15) 0.0038(15) -0.0115(14)
C615 0.0350(19) 0.0283(17) 0.058(2) 0.0070(15) 0.0018(16) -0.0122(15)
C616 0.041(2) 0.0260(19) 0.114(3) 0.0097(19) 0.012(2) -0.0165(16)
C622 0.0221(15) 0.0374(17) 0.0204(15) -0.0039(12) 0.0015(12) -0.0069(13)
C623 0.0201(15) 0.0326(17) 0.0275(16) 0.0008(13) -0.0017(12) -0.0043(13)
C624 0.0275(17) 0.0434(19) 0.0311(17) 0.0011(14) -0.0014(13) -0.0098(15)
C625 0.0227(16) 0.051(2) 0.0314(17) -0.0086(15) 0.0047(13) -0.0105(15)
C626 0.0255(17) 0.044(2) 0.0335(17) -0.0101(15) -0.0001(13) 0.0007(14)
C627 0.0234(16) 0.0331(17) 0.0276(16) -0.0044(13) -0.0004(12) -0.0021(13)
C713 0.0216(15) 0.0250(15) 0.0347(17) -0.0064(13) 0.0029(12) -0.0058(12)
C714 0.0275(17) 0.0378(18) 0.0404(19) -0.0063(14) 0.0064(14) -0.0160(14)
C715 0.0270(17) 0.0368(18) 0.0359(18) -0.0031(14) 0.0074(14) -0.0089(14)
C716 0.047(2) 0.062(2) 0.039(2) 0.0071(17) 0.0068(16) -0.0283(18)
C722 0.0233(16) 0.0256(16) 0.0368(18) -0.0083(13) -0.0042(13) -0.0035(13)
C723 0.0264(16) 0.0259(16) 0.0372(18) -0.0068(13) -0.0019(13) -0.0069(13)
C724 0.0283(18) 0.051(2) 0.050(2) -0.0088(16) -0.0027(15) -0.0153(16)
C725 0.0316(19) 0.064(2) 0.059(2) -0.0068(19) -0.0151(17) -0.0194(18)
C726 0.041(2) 0.060(2) 0.0353(19) -0.0070(16) -0.0135(16) -0.0104(18)
C727 0.0280(17) 0.0405(18) 0.0342(18) -0.0043(14) -0.0064(13) -0.0039(14)
C813 0.0357(19) 0.0238(17) 0.061(2) -0.0028(15) -0.0122(16) -0.0086(14)
C814 0.036(2) 0.0328(19) 0.079(3) -0.0028(17) -0.0057(18) -0.0190(16)
C815 0.0268(17) 0.0308(18) 0.058(2) 0.0025(15) -0.0109(15) -0.0103(14)
C816 0.0297(19) 0.040(2) 0.080(3) -0.0053(18) 0.0010(17) -0.0194(16)
C822 0.048(2) 0.0234(17) 0.059(2) -0.0087(15) -0.0112(17) -0.0072(15)
C823 0.044(2) 0.0249(17) 0.078(3) -0.0082(17) -0.0131(19) -0.0084(16)
C824 0.048(2) 0.034(2) 0.130(4) -0.025(2) -0.019(2) -0.0109(18)
C825 0.066(3) 0.027(2) 0.175(5) -0.032(3) -0.033(3) -0.010(2)
C826 0.063(3) 0.027(2) 0.142(4) -0.032(2) -0.024(3) 0.008(2)
C827 0.045(2) 0.0275(18) 0.083(3) -0.0149(18) -0.0148(19) -0.0002(16)

loop_
_atom_site_label
_atom_site_type_symbol
_atom_site_thermal_displace_type
_atom_site_fract_x
_atom_site_fract_y
_atom_site_fract_z
_atom_site_occupancy
_atom_site_U_iso_or_equiv
_atom_site_calc_flag
_atom_site_refinement_flags
Mn1 Mn Uani 0.15588(3) 0.24634(2) 0.84436(2) 1.000 0.0218(1) . .
Mn2 Mn Uani 0.35234(3) 0.20904(2) 0.77308(2) 1.000 0.0220(1) . .
Mn3 Mn Uani 0.19906(3) 0.17457(2) 0.69596(2) 1.000 0.0248(1) . .
Mn4 Mn Uani 0.20921(3) 0.36833(2) 0.71060(2) 1.000 0.0207(1) . .
Mn5 Mn Uani 0.27795(3) 0.38151(2) 0.86120(2) 1.000 0.0223(1) . .
Mn6 Mn Uani 0.26425(3) 0.04548(3) 0.84032(2) 1.000 0.0294(1) . .
Mn7 Mn Uani 0.35637(3) 0.25162(3) 0.60159(2) 1.000 0.0280(1) . .
Mn8 Mn Uani 0.01764(3) 0.31998(2) 0.71886(2) 1.000 0.0227(1) . .
O1 O Uani 0.21717(11) 0.33370(11) 0.80595(9) 1.000 0.0226(6) . .
O2 O Uani 0.25666(11) 0.16403(10) 0.82049(9) 1.000 0.0240(6) . .
O3 O Uani 0.30480(11) 0.21306(11) 0.68888(9) 1.000 0.0243(6) . .
O4 O Uani 0.13926(11) 0.28683(10) 0.70977(9) 1.000 0.0222(6) . .
O11 O Uani 0.17019(12) 0.50061(12) 0.86904(10) 1.000 0.0322(7) . .
O21 O Uani 0.28696(14) 0.04177(13) 0.95290(10) 1.000 0.0442(8) . .
O31 O Uani 0.45668(15) 0.12939(15) 0.60167(12) 1.000 0.0543(9) . .
O41 O Uani 0.01017(13) 0.32443(13) 0.60376(10) 1.000 0.0351(7) . .
O121 O Uani 0.34249(12) 0.42403(12) 0.91226(9) 1.000 0.0302(7) . .
O221 O Uani 0.26731(13) -0.06911(12) 0.85268(12) 1.000 0.0436(8) . .
O321 O Uani 0.40486(14) 0.29422(14) 0.51771(10) 1.000 0.0424(8) . .
O421 O Uani -0.10022(12) 0.34914(11) 0.73525(9) 1.000 0.0295(7) . .
O521 O Uani 0.24955(12) 0.36953(11) 0.61497(9) 1.000 0.0258(6) . .
O621 O Uani 0.04449(11) 0.31744(11) 0.83312(9) 1.000 0.0256(6) . .
O721 O Uani 0.37626(11) 0.25440(11) 0.85063(9) 1.000 0.0253(6) . .
O821 O Uani 0.25048(12) 0.05820(11) 0.72301(10) 1.000 0.0318(7) . .
N111 N Uani 0.17516(14) 0.26895(14) 0.94521(11) 1.000 0.0264(8) . .
N112 N Uani 0.22689(14) 0.32560(14) 0.94621(11) 1.000 0.0248(8) . .
N211 N Uani 0.43374(14) 0.08290(14) 0.78930(12) 1.000 0.0285(8) . .
N212 N Uani 0.38925(15) 0.02114(14) 0.81714(11) 1.000 0.0277(8) . .
N311 N Uani 0.21252(15) 0.17462(15) 0.58569(12) 1.000 0.0314(8) . .
N312 N Uani 0.28199(15) 0.20499(14) 0.55295(12) 1.000 0.0307(8) . .
N411 N Uani 0.09593(14) 0.46878(13) 0.70555(11) 1.000 0.0235(7) . .
N412 N Uani 0.02106(14) 0.44114(13) 0.70540(11) 1.000 0.0227(7) . .
N511 N Uani 0.32693(14) 0.44325(13) 0.77370(11) 1.000 0.0228(7) . .
N512 N Uani 0.28931(14) 0.44129(13) 0.71581(11) 1.000 0.0234(7) . .
N611 N Uani 0.13554(15) 0.06896(14) 0.86913(12) 1.000 0.0324(8) . .
N612 N Uani 0.09640(14) 0.15260(14) 0.87299(11) 1.000 0.0265(8) . .
N711 N Uani 0.43599(14) 0.29644(14) 0.65120(11) 1.000 0.0271(8) . .
N712 N Uani 0.43829(14) 0.26742(14) 0.71956(11) 1.000 0.0246(7) . .
N811 N Uani 0.01167(14) 0.19554(14) 0.72834(12) 1.000 0.0275(8) . .
N812 N Uani 0.08832(15) 0.14020(14) 0.71382(12) 1.000 0.0307(8) . .
C12 C Uani 0.1830(2) 0.57884(19) 0.88546(18) 1.000 0.0453(11) . .
C13 C Uani 0.0940(2) 0.6350(2) 0.8945(2) 1.000 0.0619(16) . .
C14A C Uiso 0.0430(4) 0.5723(4) 0.9246(5) 0.579(11) 0.047(2) . .
C15 C Uani 0.0823(2) 0.4936(2) 0.88985(18) 1.000 0.0484(11) . .
C22B C Uiso 0.2875(5) -0.0234(5) 1.0097(4) 0.528(9) 0.0430 . .
C23B C Uiso 0.3457(7) -0.0167(5) 1.0598(4) 0.528(9) 0.0540 . .
C24B C Uiso 0.3586(7) 0.0677(7) 1.0441(5) 0.528(9) 0.0800 . .
C25B C Uiso 0.3486(7) 0.0935(6) 0.9701(5) 0.528(9) 0.0440 . .
C32 C Uani 0.5375(2) 0.1209(3) 0.5619(2) 1.000 0.0763(16) . .
C33 C Uani 0.5791(3) 0.0224(3) 0.5743(3) 1.000 0.106(3) . .
C34 C Uani 0.5059(3) -0.0159(3) 0.6040(3) 1.000 0.092(2) . .
C35 C Uani 0.4307(3) 0.0513(2) 0.6134(2) 1.000 0.0695(16) . .
C42A C Uiso -0.0669(4) 0.3462(5) 0.5712(3) 0.573(8) 0.0488(19) . .
C43A C Uiso -0.0455(4) 0.3599(5) 0.4947(3) 0.573(8) 0.0423(17) . .
C44A C Uiso 0.0495(5) 0.3652(4) 0.4842(3) 0.573(8) 0.0408(17) . .
C45A C Uiso 0.0623(7) 0.3642(6) 0.5543(6) 0.573(8) 0.0372(19) . .
C113 C Uani 0.23925(18) 0.33081(18) 1.01152(14) 1.000 0.0295(9) . .
C114 C Uani 0.19427(19) 0.27614(19) 1.05339(14) 1.000 0.0347(10) . .
C115 C Uani 0.15544(18) 0.23948(18) 1.01128(14) 1.000 0.0299(9) . .
C116 C Uani 0.1002(2) 0.1753(2) 1.03173(15) 1.000 0.0416(11) . .
C122 C Uani 0.33911(18) 0.43039(17) 0.97915(14) 1.000 0.0280(9) . .
C123 C Uani 0.29146(18) 0.38503(17) 1.02925(14) 1.000 0.0278(9) . .
C124 C Uani 0.2941(2) 0.3943(2) 1.09801(15) 1.000 0.0390(11) . .
C125 C Uani 0.3411(2) 0.4469(2) 1.11689(16) 1.000 0.0410(11) . .
C126 C Uani 0.38716(19) 0.49187(19) 1.06683(16) 1.000 0.0381(11) . .
C127 C Uani 0.38652(18) 0.48380(18) 0.99893(15) 1.000 0.0311(10) . .
C213 C Uani 0.44483(18) -0.05496(17) 0.82353(14) 1.000 0.0272(9) . .
C214 C Uani 0.52594(19) -0.04143(18) 0.79964(15) 1.000 0.0335(10) . .
C215 C Uani 0.51666(18) 0.04441(17) 0.77866(15) 1.000 0.0305(10) . .
C216 C Uani 0.58575(19) 0.09008(19) 0.74778(18) 1.000 0.0443(11) . .
C222 C Uani 0.3301(2) -0.13769(18) 0.85986(16) 1.000 0.0359(10) . .
C223 C Uani 0.41730(19) -0.13488(17) 0.84850(14) 1.000 0.0288(9) . .
C224 C Uani 0.4779(2) -0.21034(18) 0.85814(14) 1.000 0.0354(10) . .
C225 C Uani 0.4535(2) -0.28701(19) 0.87777(16) 1.000 0.0431(11) . .
C226 C Uani 0.3675(2) -0.28914(19) 0.88826(16) 1.000 0.0441(11) . .
C227 C Uani 0.3062(2) -0.21587(18) 0.88008(16) 1.000 0.0417(11) . .
C313 C Uani 0.2862(2) 0.20070(19) 0.48480(15) 1.000 0.0376(11) . .
C314 C Uani 0.2178(2) 0.1676(2) 0.47432(17) 1.000 0.0478(12) . .
C315 C Uani 0.1730(2) 0.1521(2) 0.53760(17) 1.000 0.0404(11) . .
C316 C Uani 0.0927(2) 0.1188(2) 0.55270(18) 1.000 0.0590(14) . .
C322 C Uani 0.4102(2) 0.2720(2) 0.45521(15) 1.000 0.0392(11) . .
C323 C Uani 0.3539(2) 0.22743(19) 0.43615(15) 1.000 0.0392(11) . .
C324 C Uani 0.3643(3) 0.2076(2) 0.36901(16) 1.000 0.0515(14) . .
C325 C Uani 0.4285(3) 0.2316(2) 0.32228(17) 1.000 0.0571(13) . .
C326 C Uani 0.4837(2) 0.2744(2) 0.34105(17) 1.000 0.0545(12) . .
C327 C Uani 0.4751(2) 0.2955(2) 0.40669(16) 1.000 0.0509(14) . .
C413 C Uani -0.04574(18) 0.50804(17) 0.70214(14) 1.000 0.0260(9) . .
C414 C Uani -0.01346(18) 0.58057(18) 0.69969(14) 1.000 0.0302(9) . .
C415 C Uani 0.07418(18) 0.55460(17) 0.70226(13) 1.000 0.0264(9) . .
C416 C Uani 0.13668(19) 0.60960(18) 0.70311(16) 1.000 0.0349(10) . .
C422 C Uani -0.15744(17) 0.42024(18) 0.72201(13) 1.000 0.0268(9) . .
C423 C Uani -0.13431(18) 0.49901(17) 0.70348(14) 1.000 0.0276(9) . .
C424 C Uani -0.19912(19) 0.57066(19) 0.68882(16) 1.000 0.0370(11) . .
C425 C Uani -0.2839(2) 0.5660(2) 0.69354(16) 1.000 0.0390(11) . .
C426 C Uani -0.30617(19) 0.48796(19) 0.71335(14) 1.000 0.0350(10) . .
C427 C Uani -0.24408(18) 0.41643(19) 0.72718(14) 1.000 0.0316(10) . .
C513 C Uani 0.32019(17) 0.49335(17) 0.66397(13) 1.000 0.0257(9) . .
C514 C Uani 0.37829(18) 0.52929(17) 0.68893(14) 1.000 0.0300(10) . .
C515 C Uani 0.38299(18) 0.49636(17) 0.75622(14) 1.000 0.0271(9) . .
C516 C Uani 0.44148(19) 0.51138(19) 0.80361(15) 1.000 0.0362(11) . .
C522 C Uani 0.25963(18) 0.44059(17) 0.57312(13) 1.000 0.0276(9) . .
C523 C Uani 0.29253(18) 0.50361(18) 0.59575(14) 1.000 0.0288(9) . .
C524 C Uani 0.30110(19) 0.57631(18) 0.55013(15) 1.000 0.0345(10) . .
C525 C Uani 0.27999(19) 0.5849(2) 0.48412(15) 1.000 0.0394(11) . .
C526 C Uani 0.2514(2) 0.5214(2) 0.46153(15) 1.000 0.0393(11) . .
C527 C Uani 0.24154(19) 0.44947(19) 0.50543(14) 1.000 0.0340(10) . .
C613 C Uani 0.01281(18) 0.15688(18) 0.89703(14) 1.000 0.0291(10) . .
C614 C Uani -0.00153(19) 0.07539(19) 0.90954(16) 1.000 0.0391(11) . .
C615 C Uani 0.0750(2) 0.02236(19) 0.89115(17) 1.000 0.0414(11) . .
C616 C Uani 0.0897(2) -0.07141(19) 0.8913(2) 1.000 0.0624(14) . .
C622 C Uani -0.02769(17) 0.31463(18) 0.87621(13) 1.000 0.0268(9) . .
C623 C Uani -0.04647(17) 0.23695(18) 0.90777(14) 1.000 0.0274(9) . .
C624 C Uani -0.12444(18) 0.2382(2) 0.94789(14) 1.000 0.0343(10) . .
C625 C Uani -0.18191(19) 0.3127(2) 0.95704(14) 1.000 0.0349(10) . .
C626 C Uani -0.16305(19) 0.3893(2) 0.92613(15) 1.000 0.0353(10) . .
C627 C Uani -0.08617(17) 0.38961(18) 0.88568(14) 1.000 0.0287(9) . .
C713 C Uani 0.50181(17) 0.29369(17) 0.74318(14) 1.000 0.0272(9) . .
C714 C Uani 0.54202(19) 0.33898(18) 0.68906(15) 1.000 0.0345(10) . .
C715 C Uani 0.49824(19) 0.34157(19) 0.63310(15) 1.000 0.0339(10) . .
C716 C Uani 0.5131(2) 0.3886(2) 0.56361(16) 1.000 0.0490(12) . .
C722 C Uani 0.45604(18) 0.25461(17) 0.86600(14) 1.000 0.0283(10) . .
C723 C Uani 0.51953(18) 0.27413(17) 0.81429(15) 1.000 0.0294(10) . .
C724 C Uani 0.6001(2) 0.2757(2) 0.83303(17) 1.000 0.0418(11) . .
C725 C Uani 0.6177(2) 0.2599(2) 0.90037(18) 1.000 0.0492(11) . .
C726 C Uani 0.5549(2) 0.2428(2) 0.95069(17) 1.000 0.0445(11) . .
C727 C Uani 0.47438(19) 0.23953(18) 0.93362(15) 1.000 0.0345(10) . .
C813 C Uani 0.0721(2) 0.06150(18) 0.71686(17) 1.000 0.0394(11) . .
C814 C Uani -0.0147(2) 0.0663(2) 0.73311(18) 1.000 0.0478(14) . .
C815 C Uani -0.05070(19) 0.14949(19) 0.74072(17) 1.000 0.0381(11) . .
C816 C Uani -0.14313(19) 0.1848(2) 0.76210(19) 1.000 0.0488(14) . .
C822 C Uani 0.2273(2) -0.01004(19) 0.70529(17) 1.000 0.0426(11) . .
C823 C Uani 0.1408(2) -0.01154(19) 0.70279(19) 1.000 0.0479(13) . .
C824 C Uani 0.1198(3) -0.0849(2) 0.6875(2) 1.000 0.0678(16) . .
C825 C Uani 0.1835(3) -0.1558(2) 0.6761(3) 1.000 0.085(2) . .
C826 C Uani 0.2682(3) -0.1541(2) 0.6797(2) 1.000 0.0766(18) . .
C827 C Uani 0.2909(2) -0.08175(19) 0.69369(19) 1.000 0.0514(13) . .
C42B C Uiso -0.0641(6) 0.3034(7) 0.5783(4) 0.427(8) 0.0490 . .
C43B C Uiso -0.0436(5) 0.3176(7) 0.5018(4) 0.427(8) 0.0420 . .
C14B C Uiso 0.0296(6) 0.5785(5) 0.8890(6) 0.421(11) 0.0470 . .
C22A C Uiso 0.2644(6) -0.0329(5) 0.9991(4) 0.472(9) 0.043(2) . .
C23A C Uiso 0.2981(7) -0.0143(5) 1.0658(4) 0.472(9) 0.054(3) . .
C24A C Uiso 0.3827(7) 0.0230(8) 1.0325(5) 0.472(9) 0.080(3) . .
C25A C Uiso 0.3528(7) 0.0711(6) 0.9689(6) 0.472(9) 0.044(2) . .
C45B C Uiso 0.0694(9) 0.3746(9) 0.5571(8) 0.427(8) 0.0370 . .
C44B C Uiso 0.0115(7) 0.3864(6) 0.4931(4) 0.427(8) 0.0410 . .
H11B H Uiso 0.10400 0.15350 1.08010 1.000 0.0620 calc R
H11A H Uiso 0.04060 0.20190 1.02450 1.000 0.0620 calc R
H21A H Uiso 0.56340 0.13490 0.71230 1.000 0.0660 calc R
H21B H Uiso 0.63400 0.05020 0.72750 1.000 0.0660 calc R
H21C H Uiso 0.60520 0.11510 0.78320 1.000 0.0660 calc R
H22C H Uiso 0.30580 -0.07940 0.99290 0.528(9) 0.0520 calc .
H22D H Uiso 0.22860 -0.01950 1.03270 0.528(9) 0.0520 calc .
H23C H Uiso 0.31900 -0.02650 1.10720 0.528(9) 0.0650 calc .
H23D H Uiso 0.40060 -0.05810 1.05440 0.528(9) 0.0650 calc .
H24C H Uiso 0.41670 0.07040 1.05400 0.528(9) 0.0960 calc .
H24D H Uiso 0.31590 0.10590 1.07200 0.528(9) 0.0960 calc .
H25C H Uiso 0.40450 0.08050 0.94240 0.528(9) 0.0520 calc .
H25D H Uiso 0.32430 0.15490 0.96130 0.528(9) 0.0520 calc .
H31A H Uiso 0.10600 0.05990 0.57390 1.000 0.0890 calc R
H31B H Uiso 0.06700 0.12150 0.51010 1.000 0.0890 calc R
H31C H Uiso 0.05240 0.15310 0.58400 1.000 0.0890 calc R
H32A H Uiso 0.57370 0.15490 0.57720 1.000 0.0910 calc R
H32B H Uiso 0.53010 0.13920 0.51290 1.000 0.0910 calc R
H33A H Uiso 0.60460 0.00040 0.53080 1.000 0.1270 calc R
H33B H Uiso 0.62380 0.01120 0.60630 1.000 0.1270 calc R
H34A H Uiso 0.49530 -0.05410 0.57320 1.000 0.1100 calc R
H34B H Uiso 0.51860 -0.04950 0.64850 1.000 0.1100 calc R
H35A H Uiso 0.38910 0.05030 0.58100 1.000 0.0840 calc R
H35B H Uiso 0.40250 0.04310 0.66040 1.000 0.0840 calc R
H11C H Uiso 0.12000 0.12850 1.00400 1.000 0.0620 calc R
H12A H Uiso 0.21920 0.60510 0.84820 1.000 0.0540 calc R
H12B H Uiso 0.21140 0.56970 0.92810 1.000 0.0540 calc R
H13A H Uiso 0.09200 0.67760 0.92560 0.579(11) 0.0740 calc .
H13B H Uiso 0.07470 0.66400 0.85020 0.579(11) 0.0740 calc .
H14A H Uiso -0.01780 0.59290 0.91580 0.579(11) 0.0570 calc .
H14B H Uiso 0.04630 0.56010 0.97450 0.579(11) 0.0570 calc .
H15A H Uiso 0.07970 0.44160 0.92200 0.579(11) 0.0580 calc .
H15B H Uiso 0.05200 0.49230 0.84980 0.579(11) 0.0580 calc .
H45A H Uiso 0.12270 0.33640 0.56050 0.573(8) 0.0450 calc .
H45B H Uiso 0.05470 0.42350 0.56340 0.573(8) 0.0450 calc .
H51A H Uiso 0.40750 0.54140 0.84050 1.000 0.0540 calc R
H51B H Uiso 0.48090 0.54560 0.77840 1.000 0.0540 calc R
H51C H Uiso 0.47440 0.45700 0.82300 1.000 0.0540 calc R
H61A H Uiso 0.11230 -0.08600 0.84550 1.000 0.0930 calc R
H61B H Uiso 0.03530 -0.09000 0.90450 1.000 0.0930 calc R
H61C H Uiso 0.13100 -0.09970 0.92390 1.000 0.0930 calc R
H71A H Uiso 0.54890 0.34960 0.53330 1.000 0.0730 calc R
H71B H Uiso 0.54210 0.43440 0.56690 1.000 0.0730 calc R
H71C H Uiso 0.45790 0.41240 0.54510 1.000 0.0730 calc R
H81A H Uiso -0.14710 0.21620 0.80120 1.000 0.0730 calc R
H81B H Uiso -0.17370 0.13830 0.77510 1.000 0.0730 calc R
H81C H Uiso -0.16890 0.22290 0.72400 1.000 0.0730 calc R
H114 H Uiso 0.19090 0.26600 1.10180 1.000 0.0420 calc R
H124 H Uiso 0.26270 0.36340 1.13250 1.000 0.0470 calc R
H125 H Uiso 0.34190 0.45210 1.16370 1.000 0.0490 calc R
H126 H Uiso 0.41930 0.52850 1.07940 1.000 0.0460 calc R
H127 H Uiso 0.41860 0.51480 0.96510 1.000 0.0370 calc R
H214 H Uiso 0.57780 -0.08290 0.79800 1.000 0.0400 calc R
H224 H Uiso 0.53720 -0.20900 0.85110 1.000 0.0430 calc R
H225 H Uiso 0.49560 -0.33780 0.88400 1.000 0.0520 calc R
H226 H Uiso 0.35040 -0.34180 0.90130 1.000 0.0530 calc R
H227 H Uiso 0.24720 -0.21820 0.88820 1.000 0.0500 calc R
H314 H Uiso 0.20390 0.15730 0.43170 1.000 0.0570 calc R
H324 H Uiso 0.32660 0.17710 0.35540 1.000 0.0620 calc R
H325 H Uiso 0.43410 0.21820 0.27680 1.000 0.0690 calc R
H326 H Uiso 0.52830 0.28980 0.30890 1.000 0.0650 calc R
H327 H Uiso 0.51340 0.32620 0.41920 1.000 0.0610 calc R
H414 H Uiso -0.04540 0.63720 0.69680 1.000 0.0360 calc R
H424 H Uiso -0.18380 0.62400 0.67520 1.000 0.0450 calc R
H425 H Uiso -0.32660 0.61540 0.68340 1.000 0.0470 calc R
H426 H Uiso -0.36470 0.48390 0.71740 1.000 0.0420 calc R
H427 H Uiso -0.26040 0.36350 0.74050 1.000 0.0380 calc R
H514 H Uiso 0.40920 0.56930 0.66420 1.000 0.0360 calc R
H524 H Uiso 0.32180 0.62010 0.56510 1.000 0.0410 calc R
H525 H Uiso 0.28520 0.63490 0.45410 1.000 0.0470 calc R
H526 H Uiso 0.23840 0.52690 0.41560 1.000 0.0470 calc R
H527 H Uiso 0.22220 0.40570 0.48930 1.000 0.0410 calc R
H614 H Uiso -0.05390 0.05910 0.92740 1.000 0.0470 calc R
H624 H Uiso -0.13810 0.18630 0.96940 1.000 0.0410 calc R
H625 H Uiso -0.23460 0.31190 0.98460 1.000 0.0420 calc R
H626 H Uiso -0.20240 0.44090 0.93260 1.000 0.0430 calc R
H627 H Uiso -0.07330 0.44190 0.86420 1.000 0.0340 calc R
H714 H Uiso 0.59010 0.36340 0.69030 1.000 0.0410 calc R
H724 H Uiso 0.64380 0.28800 0.79850 1.000 0.0500 calc R
H725 H Uiso 0.67300 0.26090 0.91190 1.000 0.0590 calc R
H726 H Uiso 0.56630 0.23320 0.99720 1.000 0.0540 calc R
H727 H Uiso 0.43150 0.22680 0.96870 1.000 0.0410 calc R
H814 H Uiso -0.04390 0.02090 0.73810 1.000 0.0580 calc R
H824 H Uiso 0.06160 -0.08620 0.68480 1.000 0.0820 calc R
H825 H Uiso 0.16870 -0.20550 0.66590 1.000 0.1020 calc R
H826 H Uiso 0.31140 -0.20310 0.67260 1.000 0.0920 calc R
H827 H Uiso 0.34950 -0.08080 0.69540 1.000 0.0620 calc R
H41A H Uiso 0.18050 0.58070 0.73340 1.000 0.0520 calc R
H41B H Uiso 0.10650 0.66310 0.71970 1.000 0.0520 calc R
H41C H Uiso 0.16400 0.62120 0.65680 1.000 0.0520 calc R
H42A H Uiso -0.10340 0.39840 0.58710 0.573(8) 0.0590 calc .
H42B H Uiso -0.09920 0.30010 0.58320 0.573(8) 0.0590 calc .
H43A H Uiso -0.08150 0.41300 0.47460 0.573(8) 0.0510 calc .
H43B H Uiso -0.05480 0.31220 0.47310 0.573(8) 0.0510 calc .
H44A H Uiso 0.08600 0.31580 0.46400 0.573(8) 0.0490 calc .
H44B H Uiso 0.05900 0.41820 0.45610 0.573(8) 0.0490 calc .
H13C H Uiso 0.08770 0.68400 0.85840 0.421(11) 0.0740 calc .
H13D H Uiso 0.08400 0.65620 0.93960 0.421(11) 0.0740 calc .
H14C H Uiso -0.01530 0.58170 0.92810 0.421(11) 0.0570 calc .
H14D H Uiso 0.00180 0.59590 0.84600 0.421(11) 0.0570 calc .
H15C H Uiso 0.07770 0.46250 0.93640 0.421(11) 0.0580 calc .
H15D H Uiso 0.06270 0.46200 0.85810 0.421(11) 0.0580 calc .
H22A H Uiso 0.29580 -0.08740 0.98380 0.472(9) 0.0520 calc .
H22B H Uiso 0.20200 -0.03110 1.00490 0.472(9) 0.0520 calc .
H23A H Uiso 0.31360 -0.06650 1.09770 0.472(9) 0.0650 calc .
H23B H Uiso 0.25540 0.02810 1.08970 0.472(9) 0.0650 calc .
H24A H Uiso 0.39770 0.05990 1.06230 0.472(9) 0.0960 calc .
H24B H Uiso 0.43280 -0.02320 1.02350 0.472(9) 0.0960 calc .
H25A H Uiso 0.33400 0.13190 0.97470 0.472(9) 0.0520 calc .
H25B H Uiso 0.40000 0.06510 0.93170 0.472(9) 0.0520 calc .
H42C H Uiso -0.11840 0.34140 0.59330 0.427(8) 0.0590 calc .
H42D H Uiso -0.06830 0.24400 0.59400 0.427(8) 0.0590 calc .
H43C H Uiso -0.09640 0.33820 0.47830 0.427(8) 0.0510 calc .
H43D H Uiso -0.01080 0.26510 0.48390 0.427(8) 0.0510 calc .
H44C H Uiso -0.02670 0.44320 0.49020 0.427(8) 0.0490 calc .
H44D H Uiso 0.04960 0.38250 0.45000 0.427(8) 0.0490 calc .
H45C H Uiso 0.12820 0.34120 0.54800 0.427(8) 0.0450 calc .
H45D H Uiso 0.07090 0.42880 0.57310 0.427(8) 0.0450 calc .

loop_
_geom_bond_atom_site_label_1
_geom_bond_atom_site_label_2
_geom_bond_distance
_geom_bond_site_symmetry_1
_geom_bond_site_symmetry_2
_geom_bond_publ_flag
Mn1 O1 1.9246(19) . . yes
Mn1 O2 1.9181(18) . . yes
Mn1 O4 2.6943(19) . . yes
Mn1 O621 1.9251(19) . . yes
Mn1 N111 2.164(2) . . yes
Mn1 N612 1.959(2) . . yes
Mn2 O1 2.7116(19) . . yes
Mn2 O2 1.9305(19) . . yes
Mn2 O3 1.9143(18) . . yes
Mn2 O721 1.9203(18) . . yes
Mn2 N211 2.185(2) . . yes
Mn2 N712 1.966(2) . . yes
Mn3 O2 2.7221(19) . . yes
Mn3 O3 1.9219(19) . . yes
Mn3 O4 1.9119(17) . . yes
Mn3 O821 1.9231(19) . . yes
Mn3 N311 2.176(2) . . yes
Mn3 N812 1.959(3) . . yes
Mn4 O1 1.9100(18) . . yes
Mn4 O3 2.7192(19) . . yes
Mn4 O4 1.9270(18) . . yes
Mn4 O521 1.9286(18) . . yes
Mn4 N411 2.165(2) . . yes
Mn4 N512 1.960(2) . . yes
Mn5 O1 1.9068(19) . . yes
Mn5 O11 2.308(2) . . yes
Mn5 O121 1.840(2) . . yes
Mn5 O721 2.3309(18) . . yes
Mn5 N112 1.973(2) . . yes
Mn5 N511 2.039(2) . . yes
Mn6 O2 1.8976(17) . . yes
Mn6 O21 2.304(2) . . yes
Mn6 O221 1.842(2) . . yes
Mn6 O821 2.346(2) . . yes
Mn6 N212 1.968(3) . . yes
Mn6 N611 2.041(3) . . yes
Mn7 O3 1.9089(18) . . yes
Mn7 O31 2.270(2) . . yes
Mn7 O321 1.856(2) . . yes
Mn7 O521 2.2998(19) . . yes
Mn7 N312 1.965(2) . . yes
Mn7 N711 2.024(2) . . yes
Mn8 O4 1.9018(19) . . yes
Mn8 O41 2.297(2) . . yes
Mn8 O421 1.847(2) . . yes
Mn8 O621 2.3594(18) . . yes
Mn8 N412 1.969(2) . . yes
Mn8 N811 2.036(2) . . yes
O11 C12 1.427(4) . . yes
O11 C15 1.446(4) . . yes
O21 C22B 1.434(8) . . yes
O21 C25B 1.535(11) . . yes
O21 C22A 1.499(8) . . yes
O21 C25A 1.344(12) . . yes
O31 C32 1.423(4) . . yes
O31 C35 1.407(4) . . yes
O41 C42A 1.422(7) . . yes
O41 C45A 1.392(12) . . yes
O41 C42B 1.479(10) . . yes
O41 C45B 1.529(15) . . yes
O121 C122 1.343(3) . . yes
O221 C222 1.334(4) . . yes
O321 C322 1.332(4) . . yes
O421 C422 1.327(3) . . yes
O521 C522 1.354(3) . . yes
O621 C622 1.357(3) . . yes
O721 C722 1.357(3) . . yes
O821 C822 1.356(4) . . yes
N111 N112 1.378(3) . . yes
N111 C115 1.355(4) . . yes
N112 C113 1.356(4) . . yes
N211 N212 1.376(3) . . yes
N211 C215 1.346(4) . . yes
N212 C213 1.359(4) . . yes
N311 N312 1.373(3) . . yes
N311 C315 1.347(4) . . yes
N312 C313 1.360(4) . . yes
N411 N412 1.377(3) . . yes
N411 C415 1.361(3) . . yes
N412 C413 1.351(4) . . yes
N511 N512 1.375(3) . . yes
N511 C515 1.366(4) . . yes
N512 C513 1.354(3) . . yes
N611 N612 1.380(3) . . yes
N611 C615 1.357(4) . . yes
N612 C613 1.358(4) . . yes
N711 N712 1.375(3) . . yes
N711 C715 1.354(4) . . yes
N712 C713 1.351(4) . . yes
N811 N812 1.382(3) . . yes
N811 C815 1.360(4) . . yes
N812 C813 1.358(4) . . yes
C12 C13 1.523(5) . . no
C13 C14A 1.466(8) . . no
C13 C14B 1.555(10) . . no
C14A C15 1.522(8) . . no
C14B C15 1.454(9) . . no
C22A C23A 1.587(12) . . no
C22B C23B 1.482(13) . . no
C23A C24A 1.637(16) . . no
C23B C24B 1.423(14) . . no
C24A C25A 1.464(16) . . no
C24B C25B 1.489(14) . . no
C32 C33 1.594(7) . . no
C33 C34 1.472(7) . . no
C34 C35 1.454(6) . . no
C42A C43A 1.512(8) . . no
C42B C43B 1.510(11) . . no
C43A C44A 1.535(11) . . no
C43B C44B 1.557(14) . . no
C44A C45A 1.432(13) . . no
C44B C45B 1.635(18) . . no
C12 H12B 0.9900 . . no
C12 H12A 0.9900 . . no
C113 C123 1.453(4) . . no
C113 C114 1.389(4) . . no
C13 H13A 0.9900 . . no
C13 H13B 0.9900 . . no
C13 H13C 0.9900 . . no
C13 H13D 0.9900 . . no
C114 C115 1.377(4) . . no
C14A H14A 0.9900 . . no
C14A H14B 0.9900 . . no
C14B H14D 0.9900 . . no
C14B H14C 0.9900 . . no
C15 H15D 0.9900 . . no
C115 C116 1.500(4) . . no
C15 H15A 0.9900 . . no
C15 H15C 0.9900 . . no
C15 H15B 0.9900 . . no
C122 C123 1.404(4) . . no
C122 C127 1.403(4) . . no
C22A H22B 0.9900 . . no
C22A H22A 0.9900 . . no
C22B H22C 0.9900 . . no
C22B H22D 0.9900 . . no
C123 C124 1.405(4) . . no
C23A H23A 0.9900 . . no
C23A H23B 0.9900 . . no
C23B H23C 0.9900 . . no
C23B H23D 0.9900 . . no
C124 C125 1.380(5) . . no
C24A H24B 0.9900 . . no
C24A H24A 0.9900 . . no
C24B H24C 0.9900 . . no
C24B H24D 0.9900 . . no
C125 C126 1.385(4) . . no
C25A H25B 0.9900 . . no
C25A H25A 0.9900 . . no
C25B H25D 0.9900 . . no
C25B H25C 0.9900 . . no
C126 C127 1.378(4) . . no
C32 H32B 0.9900 . . no
C32 H32A 0.9900 . . no
C33 H33A 0.9900 . . no
C33 H33B 0.9900 . . no
C34 H34A 0.9900 . . no
C34 H34B 0.9900 . . no
C35 H35A 0.9900 . . no
C35 H35B 0.9900 . . no
C42A H42A 0.9900 . . no
C42A H42B 0.9900 . . no
C42B H42D 0.9900 . . no
C42B H42C 0.9900 . . no
C43A H43B 0.9900 . . no
C43A H43A 0.9900 . . no
C43B H43C 0.9900 . . no
C43B H43D 0.9900 . . no
C44A H44B 0.9900 . . no
C44A H44A 0.9900 . . no
C44B H44D 0.9900 . . no
C44B H44C 0.9900 . . no
C45A H45A 0.9900 . . no
C45A H45B 0.9900 . . no
C45B H45C 0.9900 . . no
C45B H45D 0.9900 . . no
C213 C223 1.469(4) . . no
C213 C214 1.384(4) . . no
C114 H114 0.9500 . . no
C214 C215 1.383(4) . . no
C215 C216 1.493(4) . . no
C116 H11B 0.9800 . . no
C116 H11C 0.9800 . . no
C116 H11A 0.9800 . . no
C222 C227 1.403(4) . . no
C222 C223 1.401(5) . . no
C223 C224 1.396(4) . . no
C124 H124 0.9500 . . no
C224 C225 1.382(4) . . no
C225 C226 1.379(5) . . no
C125 H125 0.9500 . . no
C226 C227 1.374(4) . . no
C126 H126 0.9500 . . no
C127 H127 0.9500 . . no
C313 C323 1.460(4) . . no
C313 C314 1.379(5) . . no
C314 C315 1.387(5) . . no
C214 H214 0.9500 . . no
C315 C316 1.490(5) . . no
C216 H21A 0.9800 . . no
C216 H21C 0.9800 . . no
C216 H21B 0.9800 . . no
C322 C327 1.407(5) . . no
C322 C323 1.398(5) . . no
C323 C324 1.401(4) . . no
C224 H224 0.9500 . . no
C324 C325 1.383(6) . . no
C325 C326 1.361(5) . . no
C225 H225 0.9500 . . no
C326 C327 1.381(5) . . no
C226 H226 0.9500 . . no
C227 H227 0.9500 . . no
C413 C414 1.387(4) . . no
C413 C423 1.461(4) . . no
C314 H314 0.9500 . . no
C414 C415 1.384(4) . . no
C415 C416 1.492(4) . . no
C316 H31C 0.9800 . . no
C316 H31B 0.9800 . . no
C316 H31A 0.9800 . . no
C422 C423 1.403(4) . . no
C422 C427 1.398(4) . . no
C423 C424 1.405(4) . . no
C324 H324 0.9500 . . no
C424 C425 1.373(5) . . no
C325 H325 0.9500 . . no
C425 C426 1.388(4) . . no
C326 H326 0.9500 . . no
C426 C427 1.376(4) . . no
C327 H327 0.9500 . . no
C513 C514 1.382(4) . . no
C513 C523 1.456(4) . . no
C514 C515 1.372(4) . . no
C414 H414 0.9500 . . no
C515 C516 1.493(4) . . no
C416 H41B 0.9800 . . no
C416 H41A 0.9800 . . no
C416 H41C 0.9800 . . no
C522 C527 1.394(4) . . no
C522 C523 1.407(4) . . no
C523 C524 1.406(4) . . no
C524 C525 1.377(4) . . no
C424 H424 0.9500 . . no
C525 C526 1.375(5) . . no
C425 H425 0.9500 . . no
C426 H426 0.9500 . . no
C526 C527 1.384(4) . . no
C427 H427 0.9500 . . no
C613 C623 1.462(4) . . no
C613 C614 1.382(4) . . no
C614 C615 1.379(4) . . no
C514 H514 0.9500 . . no
C615 C616 1.496(4) . . no
C516 H51B 0.9800 . . no
C516 H51A 0.9800 . . no
C516 H51C 0.9800 . . no
C622 C627 1.389(4) . . no
C622 C623 1.408(4) . . no
C623 C624 1.396(4) . . no
C524 H524 0.9500 . . no
C624 C625 1.374(4) . . no
C525 H525 0.9500 . . no
C625 C626 1.389(4) . . no
C626 C627 1.387(4) . . no
C526 H526 0.9500 . . no
C527 H527 0.9500 . . no
C713 C714 1.388(4) . . no
C713 C723 1.454(4) . . no
C614 H614 0.9500 . . no
C714 C715 1.382(4) . . no
C715 C716 1.498(4) . . no
C616 H61A 0.9800 . . no
C616 H61B 0.9800 . . no
C616 H61C 0.9800 . . no
C722 C727 1.389(4) . . no
C722 C723 1.408(4) . . no
C723 C724 1.399(4) . . no
C724 C725 1.380(5) . . no
C624 H624 0.9500 . . no
C625 H625 0.9500 . . no
C725 C726 1.373(5) . . no
C626 H626 0.9500 . . no
C726 C727 1.394(5) . . no
C627 H627 0.9500 . . no
C813 C814 1.379(5) . . no
C813 C823 1.468(4) . . no
C814 C815 1.375(4) . . no
C714 H714 0.9500 . . no
C815 C816 1.500(5) . . no
C716 H71B 0.9800 . . no
C716 H71A 0.9800 . . no
C716 H71C 0.9800 . . no
C822 C827 1.399(4) . . no
C822 C823 1.404(5) . . no
C823 C824 1.398(5) . . no
C724 H724 0.9500 . . no
C824 C825 1.390(5) . . no
C725 H725 0.9500 . . no
C825 C826 1.379(7) . . no
C826 C827 1.386(5) . . no
C726 H726 0.9500 . . no
C727 H727 0.9500 . . no
C814 H814 0.9500 . . no
C816 H81C 0.9800 . . no
C816 H81A 0.9800 . . no
C816 H81B 0.9800 . . no
C824 H824 0.9500 . . no
C825 H825 0.9500 . . no
C826 H826 0.9500 . . no
C827 H827 0.9500 . . no
